data_7154545
loop_
_publ_author_name
'Saura, A. Vanessa'
'Mar\'in, Mar\'ia J'
'Burguete, M. Isabel'
'Russell, David A.'
'Galindo, Francisco'
'Luis, Santiago V.'

_publ_section_title
;
 The synthesis of new fluorescent bichromophoric compounds as ratiometric
 pH probes for intracellular measurements.
;
_journal_issue 28
_journal_name_full 'Organic &amp; biomolecular chemistry'
_journal_page_first 7736
_journal_page_last 7749
_journal_paper_doi 10.1039/c5ob00704f
_journal_volume 13
_journal_year 2015
_chemical_absolute_configuration ad
_chemical_formula_moiety 'C34 H38 N4 O3 S'
_chemical_formula_sum 'C34 H38 N4 O3 S'
_chemical_formula_weight 582.74
_chemical_name_common AntValA2DNS
_chemical_name_systematic
;
 ? 
;
_chemical_properties_physical Photo-sensitive
_space_group_crystal_system orthorhombic
_space_group_IT_number 19
_space_group_name_Hall 'P 2ac 2ab'
_space_group_name_H-M_alt 'P 21 21 21'
_symmetry_space_group_name_Hall 'P 2ac 2ab'
_symmetry_space_group_name_H-M 'P 21 21 21'
_atom_sites_solution_hydrogens geom
_atom_sites_solution_primary direct
_atom_sites_solution_secondary difmap
_audit_creation_date 2014-09-08
_audit_creation_method
;
  Olex2 1.2-beta
  (compiled Apr 20 2012 13:29:48, GUI svn.r4208)
;
_audit_update_record
;
2015-03-30 deposited with the CCDC.
2015-06-08 downloaded from the CCDC.
;
_cell_angle_alpha 90.00
_cell_angle_beta 90.00
_cell_angle_gamma 90.00
_cell_formula_units_Z 4
_cell_length_a 8.7342(2)
_cell_length_b 12.9336(3)
_cell_length_c 27.4037(5)
_cell_measurement_reflns_used 29137
_cell_measurement_temperature 293(2)
_cell_measurement_theta_max 72.4390
_cell_measurement_theta_min 3.7120
_cell_volume 3095.65(12)
_computing_cell_refinement
;
CrysAlisPro, Agilent Technologies,
Version 1.171.37.31 (release 14-01-2014 CrysAlis171 .NET)
(compiled Jan 14 2014,18:38:05)
;
_computing_data_collection
;
CrysAlisPro, Agilent Technologies,
Version 1.171.37.31 (release 14-01-2014 CrysAlis171 .NET)
(compiled Jan 14 2014,18:38:05)
;
_computing_data_reduction
;
CrysAlisPro, Agilent Technologies,
Version 1.171.37.31 (release 14-01-2014 CrysAlis171 .NET)
(compiled Jan 14 2014,18:38:05)
;
_computing_molecular_graphics
;
O. V. Dolomanov, L. J. Bourhis, R. J. Gildea, J. A. K. Howard and H. Puschmann,
OLEX2: a complete structure solution, refinement and analysis program.
J. Appl. Cryst. (2009). 42, 339-341.
;
_computing_publication_material
;
O. V. Dolomanov, L. J. Bourhis, R. J. Gildea, J. A. K. Howard and H. Puschmann,
OLEX2: a complete structure solution, refinement and analysis program.
J. Appl. Cryst. (2009). 42, 339-341.
;
_computing_structure_refinement
;
SHELXL, G.M. Sheldrick, Acta Cryst.
(2008). A64, 112-122
;
_computing_structure_solution
;
SHELXS, G.M. Sheldrick, Acta Cryst.
(2008). A64, 112-122
;
_diffrn_ambient_temperature 293(2)
_diffrn_detector 'CCD plate'
_diffrn_detector_area_resol_mean 10.4051
_diffrn_detector_type Atlas
_diffrn_measured_fraction_theta_full 0.9997
_diffrn_measured_fraction_theta_max 0.9911
_diffrn_measurement_details
;
  1 omega  -50.00   36.00   0.4000    1.5000
omega____ theta____ kappa____ phi______ frames
    -      -40.0680   38.0000    0.0000 215

  2 omega  -50.00   36.00   0.4000    1.5000
omega____ theta____ kappa____ phi______ frames
    -      -40.0680   38.0000  150.0000 215

  3 omega -124.00  -78.00   0.4000    1.5000
omega____ theta____ kappa____ phi______ frames
    -      -40.0680  -87.0000   44.0000 115

  4 omega -116.00  -14.00   0.4000    1.5000
omega____ theta____ kappa____ phi______ frames
    -      -40.0680  -38.0000 -120.0000 255

  5 omega  -50.00   36.00   0.4000    1.5000
omega____ theta____ kappa____ phi______ frames
    -      -40.0680   38.0000   60.0000 215

  6 omega   55.00  127.00   0.4000    1.5000
omega____ theta____ kappa____ phi______ frames
    -       40.0680 -178.0000  -30.0000 180

  7 omega   57.00  129.00   0.4000    1.5000
omega____ theta____ kappa____ phi______ frames
    -       40.0680  178.0000   90.0000 180

  8 omega   31.00  121.00   0.4000    4.0000
omega____ theta____ kappa____ phi______ frames
    -      105.5400 -125.0000 -150.0000 225

  9 omega   94.00  178.00   0.4000    4.0000
omega____ theta____ kappa____ phi______ frames
    -      105.5400  125.0000 -180.0000 210

 10 omega   94.00  178.00   0.4000    4.0000
omega____ theta____ kappa____ phi______ frames
    -      105.5400  125.0000   90.0000 210

 11 omega   21.00  107.00   0.4000    4.0000
omega____ theta____ kappa____ phi______ frames
    -      105.5400  -94.0000   90.0000 215

 12 omega   78.00  178.00   0.4000    4.0000
omega____ theta____ kappa____ phi______ frames
    -      105.5400   45.0000  -30.0000 250

 13 omega   75.00  177.00   0.4000    4.0000
omega____ theta____ kappa____ phi______ frames
    -      105.5400   30.0000 -120.0000 255

 14 omega   31.00  121.00   0.4000    4.0000
omega____ theta____ kappa____ phi______ frames
    -      105.5400 -125.0000   60.0000 225

 15 omega   28.00   90.00   0.4000    4.0000
omega____ theta____ kappa____ phi______ frames
    -      105.5400  -30.0000  -60.0000 155

 16 omega   31.00   99.00   0.4000    4.0000
omega____ theta____ kappa____ phi______ frames
    -      105.5400  -45.0000 -150.0000 170

 17 omega   75.00  177.00   0.4000    4.0000
omega____ theta____ kappa____ phi______ frames
    -      105.5400   30.0000  -60.0000 255

 18 omega   28.00   90.00   0.4000    4.0000
omega____ theta____ kappa____ phi______ frames
    -      105.5400  -30.0000   60.0000 155

 19 omega   31.00   99.00   0.4000    4.0000
omega____ theta____ kappa____ phi______ frames
    -      105.5400  -45.0000  120.0000 170

 20 omega   75.00  177.00   0.4000    4.0000
omega____ theta____ kappa____ phi______ frames
    -      105.5400   30.0000  150.0000 255

 21 omega -114.00  -10.00   0.4000    1.5000
omega____ theta____ kappa____ phi______ frames
    -      -40.0680  -57.0000   60.0000 260

 22 omega -119.00   -7.00   0.4000    1.5000
omega____ theta____ kappa____ phi______ frames
    -      -40.0680  -77.0000  -90.0000 280

 23 omega -119.00   -7.00   0.4000    1.5000
omega____ theta____ kappa____ phi______ frames
    -      -40.0680  -77.0000 -180.0000 280

 24 omega  -50.00   36.00   0.4000    1.5000
omega____ theta____ kappa____ phi______ frames
    -      -40.0680   38.0000  -60.0000 215

 25 omega -119.00   -7.00   0.4000    1.5000
omega____ theta____ kappa____ phi______ frames
    -      -40.0680  -77.0000   90.0000 280

 26 omega -119.00   -7.00   0.4000    1.5000
omega____ theta____ kappa____ phi______ frames
    -      -40.0680  -77.0000    0.0000 280

 27 omega   75.00  177.00   0.4000    4.0000
omega____ theta____ kappa____ phi______ frames
    -      105.5400   30.0000   60.0000 255

 28 omega   75.00  177.00   0.4000    4.0000
omega____ theta____ kappa____ phi______ frames
    -      105.5400   61.0000    0.0000 255
;
_diffrn_measurement_device 'four-circle diffractometer'
_diffrn_measurement_device_type 'SuperNova, Dual, Cu at zero, Atlas'
_diffrn_measurement_method '\w scans'
_diffrn_orient_matrix_UB_11 0.0247603000
_diffrn_orient_matrix_UB_12 0.0194976000
_diffrn_orient_matrix_UB_13 -0.0549010000
_diffrn_orient_matrix_UB_21 -0.0739809000
_diffrn_orient_matrix_UB_22 -0.1052842000
_diffrn_orient_matrix_UB_23 -0.0117424000
_diffrn_orient_matrix_UB_31 -0.1580821000
_diffrn_orient_matrix_UB_32 0.0522738000
_diffrn_orient_matrix_UB_33 -0.0031358000
_diffrn_radiation_monochromator mirror
_diffrn_radiation_probe x-ray
_diffrn_radiation_type 'Cu K\a'
_diffrn_radiation_wavelength 1.54184
_diffrn_reflns_av_R_equivalents 0.0261
_diffrn_reflns_av_unetI/netI 0.0123
_diffrn_reflns_limit_h_max 9
_diffrn_reflns_limit_h_min -10
_diffrn_reflns_limit_k_max 15
_diffrn_reflns_limit_k_min -15
_diffrn_reflns_limit_l_max 33
_diffrn_reflns_limit_l_min -33
_diffrn_reflns_number 44978
_diffrn_reflns_theta_full 72.58
_diffrn_reflns_theta_max 72.58
_diffrn_reflns_theta_min 3.23
_diffrn_source 'sealed X-ray tube'
_diffrn_source_type 'SuperNova (Cu) X-ray Source'
_exptl_absorpt_coefficient_mu 1.248
_exptl_absorpt_correction_T_max 0.907
_exptl_absorpt_correction_T_min 0.756
_exptl_absorpt_correction_type gaussian
_exptl_absorpt_process_details
;
CrysAlisPro, Agilent Technologies,
Version 1.171.37.31 (release 14-01-2014 CrysAlis171 .NET)
(compiled Jan 14 2014,18:38:05)
Numerical absorption correction based on gaussian integration over
            a multifaceted crystal model
Empirical absorption correction using spherical harmonics,
 implemented in SCALE3 ABSPACK scaling algorithm.
;
_exptl_crystal_colour Green
_exptl_crystal_density_diffrn 1.250
_exptl_crystal_density_method 'not measured'
_exptl_crystal_F_000 1240
_exptl_crystal_preparation Luminescent
_exptl_crystal_recrystallization_method 'Re-crystallisation from solvent: chloroform'
_exptl_crystal_size_max 0.2286
_exptl_crystal_size_mid 0.2012
_exptl_crystal_size_min 0.0696
_refine_diff_density_max 0.324
_refine_diff_density_min -0.317
_refine_diff_density_rms 0.037
_refine_ls_abs_structure_details 'Flack H D (1983), Acta Cryst. A39, 876-881'
_refine_ls_abs_structure_Flack 0.002(12)
_refine_ls_extinction_method none
_refine_ls_goodness_of_fit_ref 1.039
_refine_ls_hydrogen_treatment mixed
_refine_ls_matrix_type full
_refine_ls_number_parameters 391
_refine_ls_number_reflns 6093
_refine_ls_number_restraints 0
_refine_ls_restrained_S_all 1.039
_refine_ls_R_factor_all 0.0321
_refine_ls_R_factor_gt 0.0312
_refine_ls_shift/su_max 0.002
_refine_ls_shift/su_mean 0.000
_refine_ls_structure_factor_coef Fsqd
_refine_ls_weighting_details 'calc w=1/[\s^2^(Fo^2^)+(0.0514P)^2^+0.5172P] where P=(Fo^2^+2Fc^2^)/3'
_refine_ls_weighting_scheme calc
_refine_ls_wR_factor_gt 0.0838
_refine_ls_wR_factor_ref 0.0847
_reflns_number_gt 5949
_reflns_number_total 6093
_reflns_threshold_expression >2sigma(I)
_cod_data_source_file c5ob00704f2.cif
_cod_data_source_block str1636
_cod_depositor_comments 'Adding full bibliography for 7154545.cif.'
_cod_database_code 7154545
_chemical_oxdiff_formula 'C34 H38 N4 O3 S '
_reflns_odcompleteness_completeness 99.97
_reflns_odcompleteness_iscentric 1
_reflns_odcompleteness_theta 66.97

loop_
_space_group_symop_id
_space_group_symop_operation_xyz
1 'x, y, z'
2 '-x+1/2, -y, z+1/2'
3 'x+1/2, -y+1/2, -z'
4 '-x, y+1/2, -z+1/2'

loop_
_atom_site_label
_atom_site_type_symbol
_atom_site_fract_x
_atom_site_fract_y
_atom_site_fract_z
_atom_site_U_iso_or_equiv
_atom_site_adp_type
_atom_site_occupancy
_atom_site_symmetry_multiplicity
_atom_site_calc_flag
_atom_site_refinement_flags
S1 S 0.49536(4) 0.28941(3) 0.156137(12) 0.03424(9) Uani 1 1 d .
O2 O 0.65739(14) 0.29041(10) 0.16348(5) 0.0507(3) Uani 1 1 d .
O1 O 0.68686(17) 0.16622(9) -0.05506(4) 0.0501(3) Uani 1 1 d .
O3 O 0.40904(14) 0.38006(8) 0.16824(4) 0.0427(3) Uani 1 1 d .
C10 C 0.4823(2) 0.04596(12) 0.24701(5) 0.0397(3) Uani 1 1 d .
H10 H 0.5524 0.0130 0.2673 0.048 Uiso 1 1 calc R
N1 N 0.58969(16) -0.10143(9) -0.03712(5) 0.0371(3) Uani 1 1 d .
C6 C 0.15389(17) 0.20409(11) 0.16070(5) 0.0349(3) Uani 1 1 d .
H6 H 0.1800 0.2628 0.1430 0.042 Uiso 1 1 calc R
C12 C 0.42451(17) 0.18195(11) 0.18982(5) 0.0315(3) Uani 1 1 d .
C3 C 0.07016(19) 0.02244(12) 0.21113(5) 0.0369(3) Uani 1 1 d .
N2 N 0.52693(18) 0.08482(9) -0.00297(5) 0.0444(3) Uani 1 1 d .
H2 H 0.4913 0.0262 0.0065 0.053 Uiso 1 1 calc R
C21 C 0.65859(19) -0.24515(11) 0.01807(5) 0.0361(3) Uani 1 1 d .
N3 N 0.46233(17) 0.26782(9) 0.09924(4) 0.0369(3) Uani 1 1 d .
C26 C 0.5824(3) -0.53005(13) 0.00791(7) 0.0532(4) Uani 1 1 d .
H26 H 0.5517 -0.5847 0.0277 0.064 Uiso 1 1 calc R
C22 C 0.64650(18) -0.34522(12) -0.00181(6) 0.0365(3) Uani 1 1 d .
C5 C 0.00590(19) 0.17028(12) 0.16110(6) 0.0431(3) Uani 1 1 d .
H5 H -0.0687 0.2082 0.1448 0.052 Uiso 1 1 calc R
C34 C 0.61770(18) -0.22729(12) 0.06719(5) 0.0373(3) Uani 1 1 d .
C28 C 0.5647(2) -0.41137(13) 0.07741(6) 0.0427(4) Uani 1 1 d .
H28 H 0.5366 -0.4666 0.0972 0.051 Uiso 1 1 calc R
C16 C 0.6454(2) -0.01535(11) -0.06728(5) 0.0369(3) Uani 1 1 d .
H16 H 0.7559 -0.0251 -0.0715 0.044 Uiso 1 1 calc R
C8 C 0.22491(17) 0.06001(11) 0.21418(5) 0.0325(3) Uani 1 1 d .
C29 C 0.57257(19) -0.31242(13) 0.09735(6) 0.0405(3) Uani 1 1 d .
N4 N 0.03423(17) -0.07009(11) 0.23587(5) 0.0454(3) Uani 1 1 d .
C7 C 0.26770(17) 0.15002(11) 0.18716(5) 0.0307(3) Uani 1 1 d .
C20 C 0.71492(19) -0.15694(12) -0.01282(6) 0.0393(3) Uani 1 1 d .
H20A H 0.7714 -0.1090 0.0076 0.047 Uiso 1 1 calc R
H20B H 0.7847 -0.1835 -0.0373 0.047 Uiso 1 1 calc R
C13 C 0.5183(2) 0.17319(12) 0.07607(6) 0.0458(4) Uani 1 1 d .
H13A H 0.4699 0.1133 0.0908 0.055 Uiso 1 1 calc R
H13B H 0.6281 0.1673 0.0805 0.055 Uiso 1 1 calc R
C11 C 0.52877(18) 0.13052(12) 0.21854(5) 0.0376(3) Uani 1 1 d .
H11 H 0.6304 0.1519 0.2191 0.045 Uiso 1 1 calc R
C33 C 0.6174(2) -0.12696(14) 0.08908(6) 0.0496(4) Uani 1 1 d .
H33 H 0.6445 -0.0699 0.0703 0.060 Uiso 1 1 calc R
C27 C 0.59810(19) -0.42934(12) 0.02833(6) 0.0398(3) Uani 1 1 d .
C15 C 0.62306(19) 0.08711(11) -0.04094(5) 0.0368(3) Uani 1 1 d .
C9 C 0.3342(2) 0.01189(12) 0.24496(5) 0.0378(3) Uani 1 1 d .
H9 H 0.3046 -0.0439 0.2642 0.045 Uiso 1 1 calc R
C17 C 0.5752(2) -0.00751(13) -0.11850(6) 0.0469(4) Uani 1 1 d .
H17 H 0.6257 0.0501 -0.1352 0.056 Uiso 1 1 calc R
C23 C 0.6793(2) -0.36830(14) -0.05196(6) 0.0506(4) Uani 1 1 d .
H23 H 0.7136 -0.3158 -0.0724 0.061 Uiso 1 1 calc R
C32 C 0.5786(3) -0.11283(16) 0.13649(7) 0.0603(5) Uani 1 1 d .
H32 H 0.5785 -0.0465 0.1495 0.072 Uiso 1 1 calc R
C4 C -0.03587(18) 0.07928(13) 0.18566(6) 0.0434(4) Uani 1 1 d .
H4 H -0.1371 0.0571 0.1847 0.052 Uiso 1 1 calc R
C24 C 0.6612(3) -0.46551(15) -0.07013(7) 0.0609(5) Uani 1 1 d .
H24 H 0.6818 -0.4782 -0.1029 0.073 Uiso 1 1 calc R
C2 C -0.1283(2) -0.08714(18) 0.24567(8) 0.0629(5) Uani 1 1 d .
H2A H -0.1723 -0.0253 0.2590 0.094 Uiso 1 1 calc R
H2B H -0.1396 -0.1427 0.2686 0.094 Uiso 1 1 calc R
H2C H -0.1797 -0.1046 0.2158 0.094 Uiso 1 1 calc R
C25 C 0.6115(3) -0.54741(14) -0.03994(8) 0.0632(6) Uani 1 1 d .
H25 H 0.5987 -0.6133 -0.0529 0.076 Uiso 1 1 calc R
C14 C 0.4808(3) 0.17781(12) 0.02271(6) 0.0520(5) Uani 1 1 d .
H14A H 0.3714 0.1876 0.0188 0.062 Uiso 1 1 calc R
H14B H 0.5320 0.2369 0.0083 0.062 Uiso 1 1 calc R
C30 C 0.5367(2) -0.29353(16) 0.14741(6) 0.0540(4) Uani 1 1 d .
H30 H 0.5115 -0.3490 0.1675 0.065 Uiso 1 1 calc R
C31 C 0.5383(3) -0.19741(18) 0.16629(7) 0.0625(5) Uani 1 1 d .
H31 H 0.5129 -0.1869 0.1989 0.075 Uiso 1 1 calc R
C18 C 0.6079(4) -0.10512(18) -0.14792(8) 0.0941(10) Uani 1 1 d .
H18A H 0.7117 -0.1267 -0.1424 0.141 Uiso 1 1 calc R
H18B H 0.5935 -0.0911 -0.1820 0.141 Uiso 1 1 calc R
H18C H 0.5393 -0.1590 -0.1379 0.141 Uiso 1 1 calc R
C1 C 0.1046(3) -0.16280(15) 0.21546(9) 0.0720(6) Uani 1 1 d .
H1A H 0.0448 -0.1869 0.1884 0.108 Uiso 1 1 calc R
H1B H 0.1090 -0.2156 0.2400 0.108 Uiso 1 1 calc R
H1C H 0.2064 -0.1469 0.2046 0.108 Uiso 1 1 calc R
C19 C 0.4077(3) 0.0154(3) -0.11751(10) 0.0908(9) Uani 1 1 d .
H19A H 0.3553 -0.0380 -0.0998 0.136 Uiso 1 1 calc R
H19B H 0.3692 0.0182 -0.1503 0.136 Uiso 1 1 calc R
H19C H 0.3908 0.0808 -0.1018 0.136 Uiso 1 1 calc R
H3 H 0.373(2) 0.2902(15) 0.0879(7) 0.043(5) Uiso 1 1 d .
H1 H 0.537(3) -0.1453(17) -0.0558(8) 0.055(6) Uiso 1 1 d .

loop_
_atom_site_aniso_label
_atom_site_aniso_U_11
_atom_site_aniso_U_22
_atom_site_aniso_U_33
_atom_site_aniso_U_23
_atom_site_aniso_U_13
_atom_site_aniso_U_12
S1 0.03741(18) 0.02988(16) 0.03542(17) -0.00436(12) 0.00161(15) -0.00290(15)
O2 0.0384(6) 0.0537(7) 0.0599(7) 0.0002(6) -0.0014(5) -0.0098(6)
O1 0.0719(9) 0.0365(6) 0.0419(6) -0.0004(5) 0.0106(6) -0.0159(6)
O3 0.0565(7) 0.0285(5) 0.0431(6) -0.0105(4) 0.0034(5) 0.0000(5)
C10 0.0442(9) 0.0442(8) 0.0307(6) 0.0008(6) -0.0039(6) 0.0117(7)
N1 0.0447(7) 0.0270(6) 0.0396(6) 0.0019(5) 0.0034(6) 0.0000(6)
C6 0.0389(7) 0.0307(7) 0.0351(7) 0.0025(6) 0.0001(6) 0.0042(6)
C12 0.0356(7) 0.0321(7) 0.0269(6) -0.0041(5) 0.0006(5) 0.0023(6)
C3 0.0427(8) 0.0354(7) 0.0325(7) -0.0030(6) 0.0064(6) -0.0019(6)
N2 0.0681(9) 0.0272(6) 0.0379(6) -0.0020(5) 0.0170(6) -0.0004(6)
C21 0.0394(7) 0.0310(7) 0.0378(7) 0.0048(6) 0.0004(6) 0.0000(6)
N3 0.0473(8) 0.0314(6) 0.0321(6) -0.0022(5) 0.0057(5) 0.0047(5)
C26 0.0700(12) 0.0288(7) 0.0606(10) 0.0041(7) 0.0003(9) -0.0003(8)
C22 0.0394(8) 0.0310(7) 0.0390(7) 0.0030(6) 0.0006(6) 0.0035(6)
C5 0.0372(7) 0.0440(8) 0.0482(8) 0.0027(6) -0.0031(8) 0.0050(7)
C34 0.0392(8) 0.0349(8) 0.0378(7) 0.0023(6) -0.0021(6) 0.0028(6)
C28 0.0456(8) 0.0386(8) 0.0439(8) 0.0134(7) 0.0005(7) -0.0012(7)
C16 0.0491(9) 0.0276(7) 0.0341(7) 0.0014(6) 0.0083(6) 0.0033(6)
C8 0.0393(8) 0.0318(7) 0.0262(6) -0.0035(5) 0.0032(6) 0.0024(6)
C29 0.0415(8) 0.0423(8) 0.0379(7) 0.0074(6) -0.0005(6) 0.0024(7)
N4 0.0518(9) 0.0403(7) 0.0441(7) 0.0034(6) 0.0079(6) -0.0071(6)
C7 0.0374(7) 0.0294(6) 0.0253(6) -0.0037(5) 0.0012(5) 0.0040(6)
C20 0.0436(8) 0.0325(7) 0.0417(8) 0.0048(6) 0.0026(7) -0.0029(6)
C13 0.0615(11) 0.0355(8) 0.0405(8) -0.0041(6) 0.0055(8) 0.0122(8)
C11 0.0363(8) 0.0429(8) 0.0335(7) -0.0054(6) -0.0031(6) 0.0042(6)
C33 0.0653(12) 0.0395(9) 0.0441(9) -0.0009(7) -0.0051(8) 0.0001(8)
C27 0.0418(8) 0.0293(7) 0.0483(8) 0.0056(6) -0.0029(7) 0.0021(6)
C15 0.0496(9) 0.0315(7) 0.0294(6) 0.0009(6) 0.0038(6) -0.0015(6)
C9 0.0501(9) 0.0346(7) 0.0286(6) 0.0018(6) 0.0026(6) 0.0059(7)
C17 0.0684(11) 0.0355(8) 0.0369(8) 0.0010(6) 0.0014(8) -0.0070(8)
C23 0.0684(12) 0.0398(9) 0.0437(9) 0.0031(7) 0.0071(8) 0.0079(8)
C32 0.0801(14) 0.0537(10) 0.0470(9) -0.0123(8) -0.0054(9) 0.0076(10)
C4 0.0334(8) 0.0490(9) 0.0478(8) -0.0012(7) 0.0022(6) -0.0031(7)
C24 0.0881(15) 0.0495(10) 0.0452(9) -0.0093(8) 0.0009(10) 0.0121(11)
C2 0.0561(12) 0.0716(13) 0.0608(11) 0.0147(10) 0.0056(9) -0.0221(10)
C25 0.0889(16) 0.0344(9) 0.0661(12) -0.0089(8) -0.0064(11) 0.0032(9)
C14 0.0846(14) 0.0324(7) 0.0389(8) -0.0041(6) 0.0112(9) 0.0111(9)
C30 0.0626(11) 0.0612(11) 0.0382(8) 0.0116(8) 0.0038(7) 0.0033(9)
C31 0.0754(13) 0.0752(13) 0.0368(8) -0.0063(8) 0.0031(8) 0.0077(11)
C18 0.181(3) 0.0535(12) 0.0476(11) -0.0168(10) -0.0025(16) 0.0051(17)
C1 0.0958(17) 0.0358(9) 0.0845(15) -0.0018(10) 0.0192(14) -0.0061(11)
C19 0.0686(15) 0.136(3) 0.0675(14) -0.0023(16) -0.0192(12) 0.0001(17)

loop_
_atom_type_symbol
_atom_type_description
_atom_type_scat_dispersion_real
_atom_type_scat_dispersion_imag
_atom_type_scat_source
C C 0.0181 0.0091 'International Tables Vol C Tables 4.2.6.8 and 6.1.1.4'
H H 0.0000 0.0000 'International Tables Vol C Tables 4.2.6.8 and 6.1.1.4'
N N 0.0311 0.0180 'International Tables Vol C Tables 4.2.6.8 and 6.1.1.4'
O O 0.0492 0.0322 'International Tables Vol C Tables 4.2.6.8 and 6.1.1.4'
S S 0.3331 0.5567 'International Tables Vol C Tables 4.2.6.8 and 6.1.1.4'

loop_
_exptl_crystal_face_index_h
_exptl_crystal_face_index_k
_exptl_crystal_face_index_l
_exptl_crystal_face_perp_dist
_exptl_oxdiff_crystal_face_indexfrac_h
_exptl_oxdiff_crystal_face_indexfrac_k
_exptl_oxdiff_crystal_face_indexfrac_l
_exptl_oxdiff_crystal_face_x
_exptl_oxdiff_crystal_face_y
_exptl_oxdiff_crystal_face_z
4 -5 -1 0.1006 4.0090 -4.9989 -0.9987 0.0566 0.2414 -0.8919
-4 5 1 0.1006 -4.0090 4.9989 0.9987 -0.0566 -0.2414 0.8919
-4 -5 -7 0.1046 -3.9851 -4.9896 -7.0136 0.1891 0.9025 0.3911
4 5 7 0.0795 3.9851 4.9896 7.0136 -0.1891 -0.9025 -0.3911
0 0 18 0.0448 -0.0268 -0.0163 18.0115 -0.9898 -0.2078 -0.0531
0 0 -18 0.0248 0.0268 0.0163 -18.0115 0.9898 0.2078 0.0531
-3 2 -14 0.0752 -2.9827 2.0133 -14.0116 0.7347 0.1732 0.6207
-1 -8 -4 0.1343 -0.9849 -7.9925 -4.0096 0.0399 0.9614 -0.2495
3 7 4 0.0979 2.9868 6.9920 4.0117 -0.0100 -1.0042 -0.1192
6 -1 2 0.0992 6.0006 -1.0042 2.0089 0.0187 -0.3618 -1.0074
-4 -4 9 0.1066 -4.0102 -4.0046 8.9974 -0.6713 0.6126 0.3964
4 4 -9 0.0703 4.0102 4.0046 -8.9974 0.6713 -0.6126 -0.3964
2 6 -10 0.0896 2.0085 6.0056 -9.9993 0.7158 -0.6635 0.0278
0 -7 10 0.1249 -0.0065 -7.0061 10.0014 -0.6858 0.6207 -0.3966
1 4 16 0.0697 0.9718 3.9833 16.0144 -0.7775 -0.6793 0.0044
2 1 -17 0.0338 2.0249 1.0140 -17.0074 1.0036 -0.0569 -0.2138

loop_
_geom_angle_atom_site_label_1
_geom_angle_atom_site_label_2
_geom_angle_atom_site_label_3
_geom_angle
O2 S1 O3 118.75(7)
O2 S1 C12 106.16(7)
O2 S1 N3 108.38(8)
O3 S1 C12 109.64(7)
O3 S1 N3 105.77(7)
N3 S1 C12 107.73(6)
C9 C10 C11 120.12(14)
C20 N1 C16 112.25(13)
C5 C6 C7 120.18(14)
C7 C12 S1 122.09(11)
C11 C12 S1 116.38(12)
C11 C12 C7 121.52(14)
N4 C3 C8 117.88(14)
C4 C3 C8 118.84(14)
C4 C3 N4 123.25(15)
C15 N2 C14 122.24(13)
C22 C21 C34 120.01(13)
C22 C21 C20 120.28(13)
C34 C21 C20 119.71(14)
C13 N3 S1 120.37(11)
C25 C26 C27 120.92(17)
C21 C22 C27 119.88(13)
C21 C22 C23 123.13(14)
C27 C22 C23 116.98(14)
C6 C5 C4 121.25(15)
C21 C34 C29 119.62(14)
C21 C34 C33 123.30(14)
C33 C34 C29 117.08(14)
C29 C28 C27 121.37(14)
N1 C16 C15 110.52(12)
N1 C16 C17 115.59(14)
C15 C16 C17 108.95(13)
C7 C8 C3 119.39(14)
C9 C8 C3 121.25(14)
C9 C8 C7 119.32(14)
C28 C29 C34 119.57(14)
C28 C29 C30 121.53(15)
C30 C29 C34 118.90(15)
C3 N4 C2 115.62(15)
C3 N4 C1 114.79(14)
C1 N4 C2 110.84(17)
C6 C7 C12 123.72(13)
C6 C7 C8 118.96(14)
C8 C7 C12 117.29(13)
N1 C20 C21 112.50(13)
N3 C13 C14 108.47(13)
C12 C11 C10 120.24(15)
C32 C33 C34 121.68(18)
C26 C27 C22 119.84(15)
C28 C27 C26 120.71(15)
C28 C27 C22 119.45(15)
O1 C15 N2 123.28(14)
O1 C15 C16 121.20(13)
N2 C15 C16 115.49(13)
C10 C9 C8 121.31(14)
C18 C17 C16 110.73(16)
C19 C17 C16 112.83(17)
C19 C17 C18 111.0(2)
C24 C23 C22 121.27(17)
C33 C32 C31 120.87(18)
C3 C4 C5 121.14(15)
C23 C24 C25 120.93(18)
C26 C25 C24 120.03(17)
N2 C14 C13 112.29(14)
C31 C30 C29 121.64(17)
C30 C31 C32 119.77(16)

loop_
_geom_bond_atom_site_label_1
_geom_bond_atom_site_label_2
_geom_bond_distance
S1 O2 1.4295(12)
S1 O3 1.4328(11)
S1 C12 1.7795(15)
S1 N3 1.6101(13)
O1 C15 1.2277(19)
C10 C11 1.403(2)
C10 C9 1.368(2)
N1 C16 1.4696(18)
N1 C20 1.468(2)
C6 C5 1.365(2)
C6 C7 1.415(2)
C12 C7 1.432(2)
C12 C11 1.375(2)
C3 C8 1.439(2)
C3 N4 1.411(2)
C3 C4 1.373(2)
N2 C15 1.337(2)
N2 C14 1.4506(19)
C21 C22 1.408(2)
C21 C34 1.412(2)
C21 C20 1.503(2)
N3 C13 1.4629(18)
C26 C27 1.424(2)
C26 C25 1.355(3)
C22 C27 1.430(2)
C22 C23 1.435(2)
C5 C4 1.404(2)
C34 C29 1.432(2)
C34 C33 1.430(2)
C28 C29 1.393(2)
C28 C27 1.396(2)
C16 C15 1.522(2)
C16 C17 1.535(2)
C8 C7 1.429(2)
C8 C9 1.418(2)
C29 C30 1.428(2)
N4 C2 1.461(2)
N4 C1 1.459(2)
C13 C14 1.500(2)
C33 C32 1.355(3)
C17 C18 1.525(3)
C17 C19 1.494(3)
C23 C24 1.361(3)
C32 C31 1.410(3)
C24 C25 1.412(3)
C30 C31 1.347(3)
